data_2106662
loop_
_publ_author_name
'Cadee, M.C.'

_publ_section_title
;
 The crystal structure of hexagonal Ba Sr Fe4 O8
;
_journal_name_full 'Acta Crystallographica B (24,1968-38,1982)'
_journal_page_first 2012
_journal_page_last 2015
_journal_volume 31
_journal_year 1975
_chemical_formula_sum 'Ba Fe4 O8 Sr'
_chemical_name_systematic 'Ba Sr Fe4 O8'
_space_group_IT_number 162
_symmetry_space_group_name_Hall '-P 3 2'
_symmetry_space_group_name_H-M 'P -3 1 m'
_cell_angle_alpha 90
_cell_angle_beta 90
_cell_angle_gamma 120
_cell_formula_units_Z 1
_cell_length_a 5.446
_cell_length_b 5.446
_cell_length_c 8.082
_cell_volume 207.589
_citation_journal_id_ASTM ACBCAR
_cod_data_source_file Cadee_ACBCAR_1975_60.cif
_cod_data_source_block Ba1Fe4O8Sr1
_cod_original_cell_volume 207.5892
_cod_original_formula_sum 'Ba1 Fe4 O8 Sr1'
_cod_database_code 2106662

loop_
_symmetry_equiv_pos_as_xyz
x,y,z
-y,x-y,z
-x+y,-x,z
-y,-x,-z
x,x-y,-z
-x+y,y,-z
-x,-y,-z
y,-x+y,-z
x-y,x,-z
y,x,z
-x,-x+y,z
x-y,-y,z

loop_
_atom_site_label
_atom_site_type_symbol
_atom_site_fract_x
_atom_site_fract_y
_atom_site_fract_z
_atom_site_occupancy
_atom_site_U_iso_or_equiv
Fe1 Fe+3 0.3333 0.6667 0.2293 1 0.0
O2 O-2 0.347 0 0.296 1 0.0
O1 O-2 0.3333 0.6667 0 1 0.0
Sr1 Sr+2 0 0 0.5 1 0.0
Ba1 Ba+2 0 0 0 1 0.0
